data_2000059
loop_
_publ_author_name
'Averbuch-Pouchot, M. T.'
'Durif, A.'
'Guitel, J. C.'

_publ_section_title
;
 Structure of L-histidinium dihydrogenmonophosphate monohydrate
;
_journal_coden_ASTM ACSCEE
_journal_issue 5
_journal_name_full
;
 Acta Crystallographica Section, C: Crystal Structure Communications
;
_journal_page_first 890
_journal_page_last 892
_journal_paper_doi 10.1107/S0108270188000927
_journal_volume 44
_journal_year 1988
_chemical_formula_sum 'C6 H14 N3 O7 P'
_space_group_IT_number 19
_symmetry_cell_setting orthorhombic
_symmetry_Int_Tables_number 19
_symmetry_space_group_name_Hall 'P 2ac 2ab'
_symmetry_space_group_name_H-M 'P 21 21 21'
_cell_angle_alpha 90
_cell_angle_beta 90
_cell_angle_gamma 90
_cell_formula_units_Z 4
_cell_length_a 8.923(5)
_cell_length_b 14.383(9)
_cell_length_c 8.362(5)
_cell_volume 1073.175
_exptl_crystal_density_diffrn 1.678
_refine_ls_R_factor_gt 0.036
_refine_ls_wR_factor_gt 0.036
_cod_original_formula_sum 'C6 H14 N3 O7 P1'
_cod_database_code 2000059
_cod_depositor_comments
;
 Marking attached hydrogen atoms.

 Antanas Vaitkus,
 2016-12-28
;

loop_
_symmetry_equiv_pos_site_id
_symmetry_equiv_pos_as_xyz
1 x,y,z
2 1/2+x,1/2-y,-z
3 -x,1/2+y,1/2-z
4 1/2-x,-y,1/2+z

loop_
_atom_site_label
_atom_site_type_symbol
_atom_site_fract_x
_atom_site_fract_y
_atom_site_fract_z
_atom_site_attached_hydrogens
P1 P 0.58363(6) 0.24840(4) 0.14133(7) 0
O1 O 0.6221(2) 0.3553(1) 0.1298(3) 1
O2 O 0.7336(2) 0.1985(1) 0.0992(2) 0
O3 O 0.5466(2) 0.2227(1) 0.3128(2) 0
O4 O 0.4638(2) 0.2222(1) 0.0232(2) 0
O5 O 0.5819(2) 0.0411(1) 0.5509(2) 0
O6 O 0.6253(2) -0.0511(1) 0.3401(3) 0
O7 O 0.0047(3) 0.2822(2) 0.3150(3) 0
N1 N 0.8010(2) 0.1590(2) 0.4730(3) 0
N2 N 1.1148(2) 0.0534(2) 0.2312(2) 0
N3 N 1.2967(2) 0.1226(1) 0.3497(3) 0
C1 C 0.6568(3) 0.0144(2) 0.4323(3) 0
C2 C 0.8033(2) 0.0658(2) 0.3968(3) 0
C3 C 0.9401(3) 0.0100(2) 0.4533(3) 0
C4 C 1.0830(2) 0.0511(2) 0.3931(2) 0
C5 C 1.1981(3) 0.0953(2) 0.4670(3) 0
C6 C 1.2437(3) 0.0973(2) 0.2089(3) 0
H1 H 0.788(4) 0.226(2) 0.053(4) 0
H2 H 0.016(4) 0.328(2) 0.345(4) 0
H3 H 0.006(4) 0.281(3) 0.230(5) 0
H4 H 0.869(3) 0.192(2) 0.440(3) 0
H5 H 0.727(3) 0.190(2) 0.445(3) 0
H6 H 0.797(4) 0.157(3) 0.578(4) 0
H7 H 1.067(4) 0.034(2) 0.159(4) 0
H8 H 1.363(5) 0.152(3) 0.359(5) 0
H9 H 0.809(3) 0.076(2) 0.291(3) 0
H10 H 0.936(4) 0.007(2) 0.568(3) 0
H11 H 0.932(4) -0.050(2) 0.422(4) 0
H12 H 1.219(3) 0.107(2) 0.581(4) 0
H13 H 1.283(4) 0.114(2) 0.109(4) 0

loop_
_atom_type_symbol
_atom_type_radius_bond
C 0.68
H 0.23
N 0.68
O 0.68
P 1.05
